data_7023165
loop_
_publ_author_name
'Chanawanno, Kullapa'
'Engle, James T.'
'Le, Kevin X.'
'Herrick, Richard S.'
'Ziegler, Christopher J.'

_publ_section_title
;
 The synthesis and pH-dependent behaviour of Re(CO)3 conjugates with
 diimine phenolic ligands.
;
_journal_issue 37
_journal_name_full 'Dalton transactions (Cambridge, England : 2003)'
_journal_page_first 13679
_journal_page_last 13684
_journal_paper_doi 10.1039/c3dt50894c
_journal_volume 42
_journal_year 2013
_chemical_formula_sum 'C15 H10 Cl N2 O4 Re'
_chemical_formula_weight 503.90
_chemical_name_systematic
; 
 ? 
;
_space_group_IT_number 14
_symmetry_cell_setting monoclinic
_symmetry_space_group_name_Hall '-P 2ybc'
_symmetry_space_group_name_H-M 'P 1 21/c 1'
_atom_sites_solution_hydrogens geom
_atom_sites_solution_primary direct
_atom_sites_solution_secondary difmap
_audit_creation_method SHELXL-97
_cell_angle_alpha 90.00
_cell_angle_beta 96.441(2)
_cell_angle_gamma 90.00
_cell_formula_units_Z 8
_cell_length_a 21.5722(15)
_cell_length_b 7.9755(5)
_cell_length_c 18.3057(12)
_cell_measurement_reflns_used 9933
_cell_measurement_temperature 100(2)
_cell_measurement_theta_max 30.96
_cell_measurement_theta_min 2.33
_cell_volume 3129.6(4)
_computing_cell_refinement 'Bruker SAINT'
_computing_data_collection 'Bruker APEX2'
_computing_data_reduction 'Bruker SAINT'
_computing_molecular_graphics 'Bruker SHELXTL'
_computing_publication_material 'Bruker SHELXTL'
_computing_structure_refinement 'SHELXL-97 (Sheldrick, 2008)'
_computing_structure_solution 'SHELXS-97 (Sheldrick, 2008)'
_diffrn_ambient_temperature 100(2)
_diffrn_measured_fraction_theta_full 0.997
_diffrn_measured_fraction_theta_max 0.997
_diffrn_measurement_device_type 'Bruker APEX-II CCD'
_diffrn_measurement_method '\f and \w scans'
_diffrn_radiation_monochromator graphite
_diffrn_radiation_source 'fine-focus sealed tube'
_diffrn_radiation_type MoK\a
_diffrn_radiation_wavelength 0.71073
_diffrn_reflns_av_R_equivalents 0.0482
_diffrn_reflns_av_unetI/netI 0.0444
_diffrn_reflns_limit_h_max 31
_diffrn_reflns_limit_h_min -31
_diffrn_reflns_limit_k_max 11
_diffrn_reflns_limit_k_min -11
_diffrn_reflns_limit_l_max 13
_diffrn_reflns_limit_l_min -26
_diffrn_reflns_number 39281
_diffrn_reflns_theta_full 31.09
_diffrn_reflns_theta_max 31.09
_diffrn_reflns_theta_min 2.24
_exptl_absorpt_coefficient_mu 7.957
_exptl_absorpt_correction_T_max 0.7671
_exptl_absorpt_correction_T_min 0.2667
_exptl_absorpt_correction_type multi-scan
_exptl_absorpt_process_details 'SADABS; Sheldrick, 2008 [Sheldrick, G. M. (2008)]'
_exptl_crystal_colour orange
_exptl_crystal_density_diffrn 2.139
_exptl_crystal_density_meas ?
_exptl_crystal_density_method 'not measured'
_exptl_crystal_description rod
_exptl_crystal_F_000 1904
_exptl_crystal_size_max 0.20
_exptl_crystal_size_mid 0.10
_exptl_crystal_size_min 0.09
_refine_diff_density_max 1.348
_refine_diff_density_min -1.467
_refine_diff_density_rms 0.175
_refine_ls_extinction_method none
_refine_ls_goodness_of_fit_ref 0.904
_refine_ls_hydrogen_treatment constr
_refine_ls_matrix_type full
_refine_ls_number_parameters 415
_refine_ls_number_reflns 10044
_refine_ls_number_restraints 0
_refine_ls_restrained_S_all 0.904
_refine_ls_R_factor_all 0.0407
_refine_ls_R_factor_gt 0.0263
_refine_ls_shift/su_max 0.002
_refine_ls_shift/su_mean 0.000
_refine_ls_structure_factor_coef Fsqd
_refine_ls_weighting_details 'calc w=1/[\s^2^(Fo^2^)+(0.0285P)^2^+8.3853P] where P=(Fo^2^+2Fc^2^)/3'
_refine_ls_weighting_scheme calc
_refine_ls_wR_factor_gt 0.0581
_refine_ls_wR_factor_ref 0.0653
_reflns_number_gt 8013
_reflns_number_total 10044
_reflns_threshold_expression >2sigma(I)
_cod_data_source_file c3dt50894c.txt
_cod_data_source_block 2
_cod_depositor_comments
;
The following automatic conversions were performed:

'_symmetry_cell_setting' value 'Monoclinic' changed to 'monoclinic'
according to /home/saulius/struct/CIF-dictionaries/cif_core.dic
dictionary named 'cif_core.dic' version 2.4.2 from 2011-04-26.

Automatic conversion script
Id: cif_fix_values 1891 2012-01-12 08:04:46Z andrius 

The following automatic conversions were performed:

'_exptl_crystal_density_meas' value 'not measured' was changed to '?'
- the value is perceived as not measured.

Automatic conversion script
Id: cif_fix_values 3008 2015-01-20 13:52:24Z robertas 
;
_cod_original_sg_symbol_H-M P2(1)/c
_cod_database_code 7023165

loop_
_symmetry_equiv_pos_as_xyz
'x, y, z'
'-x, y+1/2, -z+1/2'
'-x, -y, -z'
'x, -y-1/2, z-1/2'

loop_
_atom_site_label
_atom_site_type_symbol
_atom_site_fract_x
_atom_site_fract_y
_atom_site_fract_z
_atom_site_U_iso_or_equiv
_atom_site_adp_type
_atom_site_occupancy
_atom_site_symmetry_multiplicity
_atom_site_calc_flag
_atom_site_refinement_flags
C1 C 0.14808(17) 0.4577(5) 0.3939(2) 0.0168(7) Uani 1 1 d .
C2 C 0.20068(17) 0.4506(5) 0.2654(2) 0.0156(7) Uani 1 1 d .
C3 C 0.23133(17) 0.6983(5) 0.3641(2) 0.0166(7) Uani 1 1 d .
C4 C 0.17221(17) 0.7958(5) 0.1649(2) 0.0172(7) Uani 1 1 d .
H4 H 0.1945 0.6978 0.1542 0.021 Uiso 1 1 calc R
C5 C 0.16478(19) 0.9218(5) 0.1127(2) 0.0202(8) Uani 1 1 d .
H5 H 0.1808 0.9089 0.0667 0.024 Uiso 1 1 calc R
C6 C 0.1338(2) 1.0668(5) 0.1284(2) 0.0214(8) Uani 1 1 d .
H6 H 0.1288 1.1560 0.0938 0.026 Uiso 1 1 calc R
C7 C 0.11008(18) 1.0797(5) 0.1951(2) 0.0174(7) Uani 1 1 d .
H7 H 0.0885 1.1779 0.2071 0.021 Uiso 1 1 calc R
C8 C 0.11822(17) 0.9475(5) 0.24421(19) 0.0146(7) Uani 1 1 d .
C9 C 0.09482(17) 0.9505(5) 0.3151(2) 0.0150(7) Uani 1 1 d .
H9 H 0.0744 1.0470 0.3311 0.018 Uiso 1 1 calc R
C10 C 0.07906(16) 0.8206(4) 0.42647(19) 0.0130(6) Uani 1 1 d .
C11 C 0.03143(18) 0.7103(5) 0.4380(2) 0.0176(7) Uani 1 1 d .
H11 H 0.0152 0.6343 0.4006 0.021 Uiso 1 1 calc R
C12 C 0.00819(18) 0.7140(5) 0.5055(2) 0.0203(8) Uani 1 1 d .
H12 H -0.0253 0.6418 0.5141 0.024 Uiso 1 1 calc R
C13 C 0.03299(18) 0.8215(5) 0.5607(2) 0.0170(7) Uani 1 1 d .
H13 H 0.0173 0.8208 0.6071 0.020 Uiso 1 1 calc R
C14 C 0.08066(18) 0.9298(5) 0.54802(19) 0.0155(7) Uani 1 1 d .
C15 C 0.10388(17) 0.9313(4) 0.4803(2) 0.0153(7) Uani 1 1 d .
H15 H 0.1362 1.0068 0.4711 0.018 Uiso 1 1 calc R
C16 C 0.35114(17) 0.3888(5) 0.3623(2) 0.0151(7) Uani 1 1 d .
C17 C 0.30075(17) 0.3892(5) 0.4887(2) 0.0151(7) Uani 1 1 d .
C18 C 0.26612(18) 0.1483(5) 0.3892(2) 0.0169(7) Uani 1 1 d .
C19 C 0.31992(17) 0.0370(5) 0.5837(2) 0.0166(7) Uani 1 1 d .
H19 H 0.2958 0.1328 0.5928 0.020 Uiso 1 1 calc R
C20 C 0.32639(19) -0.0896(5) 0.6357(2) 0.0193(8) Uani 1 1 d .
H20 H 0.3073 -0.0801 0.6798 0.023 Uiso 1 1 calc R
C21 C 0.3609(2) -0.2299(5) 0.6226(2) 0.0232(8) Uani 1 1 d .
H21 H 0.3653 -0.3188 0.6574 0.028 Uiso 1 1 calc R
C22 C 0.3891(2) -0.2398(5) 0.5582(2) 0.0199(8) Uani 1 1 d .
H22 H 0.4134 -0.3345 0.5480 0.024 Uiso 1 1 calc R
C23 C 0.38071(17) -0.1080(5) 0.5094(2) 0.0146(7) Uani 1 1 d .
C24 C 0.40772(18) -0.1073(5) 0.4396(2) 0.0161(7) Uani 1 1 d .
H24 H 0.4321 -0.1990 0.4261 0.019 Uiso 1 1 calc R
C25 C 0.42798(17) 0.0239(5) 0.33095(19) 0.0149(7) Uani 1 1 d .
C26 C 0.48991(18) -0.0243(5) 0.3322(2) 0.0171(7) Uani 1 1 d .
H26 H 0.5130 -0.0613 0.3765 0.021 Uiso 1 1 calc R
C27 C 0.51723(18) -0.0172(5) 0.2675(2) 0.0205(8) Uani 1 1 d .
H27 H 0.5594 -0.0519 0.2675 0.025 Uiso 1 1 calc R
C28 C 0.48470(19) 0.0390(5) 0.2032(2) 0.0188(7) Uani 1 1 d .
H28 H 0.5040 0.0427 0.1591 0.023 Uiso 1 1 calc R
C29 C 0.42318(19) 0.0901(5) 0.2037(2) 0.0168(7) Uani 1 1 d .
C30 C 0.39422(18) 0.0835(5) 0.2673(2) 0.0161(7) Uani 1 1 d .
H30 H 0.3522 0.1189 0.2673 0.019 Uiso 1 1 calc R
Cl1 Cl 0.05261(4) 0.51377(11) 0.25146(5) 0.01527(16) Uani 1 1 d .
Cl2 Cl 0.44854(4) 0.30839(11) 0.49972(5) 0.01561(16) Uani 1 1 d .
N1 N 0.14953(14) 0.8056(4) 0.22959(16) 0.0128(6) Uani 1 1 d .
N2 N 0.10227(14) 0.8193(4) 0.35588(16) 0.0135(6) Uani 1 1 d .
N3 N 0.34658(14) 0.0293(4) 0.52101(16) 0.0134(6) Uani 1 1 d .
N4 N 0.39774(14) 0.0196(4) 0.39705(16) 0.0147(6) Uani 1 1 d .
O1 O 0.14286(14) 0.3661(4) 0.44104(16) 0.0229(6) Uani 1 1 d .
O2 O 0.22897(13) 0.3585(3) 0.23374(16) 0.0211(6) Uani 1 1 d .
O3 O 0.27681(15) 0.7463(4) 0.39369(18) 0.0273(7) Uani 1 1 d .
O4 O 0.10698(14) 1.0376(4) 0.60040(14) 0.0217(6) Uani 1 1 d .
H4O H 0.0897 1.0260 0.6390 0.032 Uiso 1 1 calc R
O5 O 0.35654(14) 0.4893(4) 0.31882(16) 0.0231(6) Uani 1 1 d .
O6 O 0.27439(14) 0.4865(4) 0.51952(16) 0.0247(6) Uani 1 1 d .
O7 O 0.21940(14) 0.1049(4) 0.36062(17) 0.0240(6) Uani 1 1 d .
O8 O 0.38757(14) 0.1486(4) 0.14226(15) 0.0244(6) Uani 1 1 d .
H8 H 0.4088 0.1482 0.1065 0.037 Uiso 1 1 calc R
Re1 Re 0.154640(6) 0.613124(17) 0.314759(7) 0.01123(4) Uani 1 1 d .
Re2 Re 0.344293(6) 0.224194(17) 0.437761(7) 0.01139(4) Uani 1 1 d .

loop_
_atom_site_aniso_label
_atom_site_aniso_U_11
_atom_site_aniso_U_22
_atom_site_aniso_U_33
_atom_site_aniso_U_23
_atom_site_aniso_U_13
_atom_site_aniso_U_12
C1 0.0159(17) 0.0185(17) 0.0162(16) 0.0013(14) 0.0024(13) 0.0019(14)
C2 0.0164(17) 0.0158(16) 0.0147(16) 0.0040(13) 0.0021(13) -0.0014(14)
C3 0.0158(17) 0.0163(18) 0.0180(17) 0.0006(14) 0.0033(14) 0.0040(14)
C4 0.0159(17) 0.0197(18) 0.0172(17) 0.0001(14) 0.0064(14) 0.0005(14)
C5 0.0194(18) 0.025(2) 0.0173(17) 0.0036(15) 0.0057(15) -0.0036(15)
C6 0.025(2) 0.0199(19) 0.0198(18) 0.0077(15) 0.0040(16) 0.0008(16)
C7 0.0190(18) 0.0148(17) 0.0178(17) 0.0027(13) -0.0011(14) 0.0008(13)
C8 0.0132(16) 0.0175(17) 0.0130(15) -0.0002(13) 0.0015(13) -0.0009(13)
C9 0.0131(15) 0.0142(16) 0.0176(17) 0.0000(14) 0.0011(13) 0.0028(13)
C10 0.0136(15) 0.0138(16) 0.0123(15) -0.0009(12) 0.0052(13) 0.0023(13)
C11 0.0176(17) 0.0206(18) 0.0148(16) -0.0029(14) 0.0026(14) -0.0020(15)
C12 0.0149(17) 0.0245(19) 0.0224(19) -0.0010(16) 0.0055(15) -0.0042(15)
C13 0.0196(17) 0.0180(17) 0.0145(16) -0.0003(14) 0.0064(14) 0.0023(14)
C14 0.0184(17) 0.0150(17) 0.0130(16) 0.0000(13) 0.0014(13) 0.0036(13)
C15 0.0147(16) 0.0125(16) 0.0188(17) 0.0004(13) 0.0018(14) -0.0030(13)
C16 0.0114(15) 0.0177(17) 0.0163(16) 0.0002(13) 0.0018(13) 0.0009(13)
C17 0.0118(16) 0.0179(17) 0.0159(16) 0.0020(13) 0.0026(13) -0.0001(13)
C18 0.0203(18) 0.0131(17) 0.0182(17) 0.0043(13) 0.0055(14) 0.0056(14)
C19 0.0161(16) 0.0168(17) 0.0172(17) -0.0024(14) 0.0035(14) -0.0025(14)
C20 0.0194(18) 0.0213(19) 0.0177(18) 0.0007(14) 0.0048(15) -0.0029(14)
C21 0.028(2) 0.023(2) 0.0185(19) 0.0072(15) 0.0042(17) -0.0002(16)
C22 0.0206(19) 0.0192(19) 0.0200(19) 0.0044(14) 0.0028(16) 0.0030(14)
C23 0.0118(15) 0.0173(17) 0.0141(16) 0.0003(13) -0.0015(13) 0.0007(13)
C24 0.0164(17) 0.0168(17) 0.0153(17) -0.0012(13) 0.0019(14) 0.0010(14)
C25 0.0164(16) 0.0148(17) 0.0139(16) -0.0049(13) 0.0036(13) -0.0022(13)
C26 0.0166(17) 0.0182(18) 0.0162(16) 0.0021(14) 0.0004(14) 0.0048(14)
C27 0.0155(17) 0.025(2) 0.0222(18) 0.0010(15) 0.0056(15) 0.0040(15)
C28 0.0218(18) 0.0183(18) 0.0175(17) -0.0010(14) 0.0082(14) 0.0000(15)
C29 0.0200(18) 0.0150(17) 0.0153(17) 0.0003(13) 0.0015(14) -0.0030(13)
C30 0.0165(17) 0.0166(18) 0.0153(16) -0.0022(13) 0.0019(14) 0.0011(13)
Cl1 0.0130(4) 0.0195(4) 0.0130(4) -0.0017(3) 0.0001(3) -0.0013(3)
Cl2 0.0121(4) 0.0201(4) 0.0144(4) -0.0027(3) 0.0002(3) -0.0008(3)
N1 0.0127(13) 0.0141(14) 0.0117(13) 0.0023(11) 0.0010(11) -0.0017(11)
N2 0.0110(13) 0.0163(14) 0.0132(13) -0.0006(11) 0.0010(11) -0.0010(11)
N3 0.0136(14) 0.0142(14) 0.0125(13) -0.0013(11) 0.0013(11) 0.0000(11)
N4 0.0122(13) 0.0181(15) 0.0140(14) -0.0013(11) 0.0029(11) 0.0022(11)
O1 0.0248(15) 0.0235(15) 0.0212(14) 0.0075(11) 0.0056(12) 0.0040(12)
O2 0.0222(14) 0.0178(14) 0.0245(14) -0.0022(11) 0.0077(12) 0.0042(11)
O3 0.0220(16) 0.0253(16) 0.0325(17) 0.0010(12) -0.0054(14) -0.0012(12)
O4 0.0296(15) 0.0225(14) 0.0134(12) -0.0055(11) 0.0047(11) -0.0065(12)
O5 0.0223(14) 0.0242(15) 0.0243(14) 0.0073(12) 0.0087(12) 0.0034(12)
O6 0.0245(15) 0.0261(15) 0.0241(14) -0.0052(12) 0.0054(12) 0.0085(12)
O7 0.0187(14) 0.0220(14) 0.0302(16) 0.0009(12) -0.0011(12) -0.0032(11)
O8 0.0251(15) 0.0333(17) 0.0152(13) 0.0022(12) 0.0033(11) 0.0034(13)
Re1 0.01011(6) 0.01229(6) 0.01140(6) 0.00107(5) 0.00165(5) 0.00063(5)
Re2 0.00978(6) 0.01306(6) 0.01148(6) 0.00006(5) 0.00189(5) 0.00103(5)

loop_
_atom_type_symbol
_atom_type_description
_atom_type_scat_dispersion_real
_atom_type_scat_dispersion_imag
_atom_type_scat_source
C C 0.0033 0.0016 'International Tables Vol C Tables 4.2.6.8 and 6.1.1.4'
H H 0.0000 0.0000 'International Tables Vol C Tables 4.2.6.8 and 6.1.1.4'
N N 0.0061 0.0033 'International Tables Vol C Tables 4.2.6.8 and 6.1.1.4'
O O 0.0106 0.0060 'International Tables Vol C Tables 4.2.6.8 and 6.1.1.4'
Cl Cl 0.1484 0.1585 'International Tables Vol C Tables 4.2.6.8 and 6.1.1.4'
Re Re -1.0185 7.2310 'International Tables Vol C Tables 4.2.6.8 and 6.1.1.4'

loop_
_geom_angle_atom_site_label_1
_geom_angle_atom_site_label_2
_geom_angle_atom_site_label_3
_geom_angle
O1 C1 Re1 178.5(3)
O2 C2 Re1 177.1(3)
O3 C3 Re1 179.0(4)
N1 C4 C5 123.1(4)
N1 C4 H4 118.5
C5 C4 H4 118.5
C6 C5 C4 119.0(4)
C6 C5 H5 120.5
C4 C5 H5 120.5
C7 C6 C5 118.9(4)
C7 C6 H6 120.6
C5 C6 H6 120.6
C6 C7 C8 119.1(4)
C6 C7 H7 120.5
C8 C7 H7 120.5
N1 C8 C7 122.4(3)
N1 C8 C9 115.0(3)
C7 C8 C9 122.7(3)
N2 C9 C8 118.4(3)
N2 C9 H9 120.8
C8 C9 H9 120.8
C15 C10 C11 122.0(3)
C15 C10 N2 119.9(3)
C11 C10 N2 118.1(3)
C12 C11 C10 118.0(4)
C12 C11 H11 121.0
C10 C11 H11 121.0
C11 C12 C13 121.0(4)
C11 C12 H12 119.5
C13 C12 H12 119.5
C14 C13 C12 119.8(3)
C14 C13 H13 120.1
C12 C13 H13 120.1
O4 C14 C13 122.3(3)
O4 C14 C15 117.3(3)
C13 C14 C15 120.4(3)
C10 C15 C14 118.7(3)
C10 C15 H15 120.6
C14 C15 H15 120.6
O5 C16 Re2 177.9(4)
O6 C17 Re2 179.2(4)
O7 C18 Re2 179.2(4)
N3 C19 C20 122.3(4)
N3 C19 H19 118.8
C20 C19 H19 118.8
C21 C20 C19 119.2(4)
C21 C20 H20 120.4
C19 C20 H20 120.4
C20 C21 C22 119.3(4)
C20 C21 H21 120.4
C22 C21 H21 120.4
C23 C22 C21 118.0(4)
C23 C22 H22 121.0
C21 C22 H22 121.0
N3 C23 C22 123.4(3)
N3 C23 C24 114.4(3)
C22 C23 C24 122.2(3)
N4 C24 C23 118.5(3)
N4 C24 H24 120.7
C23 C24 H24 120.7
C30 C25 C26 121.5(3)
C30 C25 N4 118.1(3)
C26 C25 N4 120.4(3)
C27 C26 C25 118.5(4)
C27 C26 H26 120.7
C25 C26 H26 120.7
C28 C27 C26 121.4(4)
C28 C27 H27 119.3
C26 C27 H27 119.3
C27 C28 C29 119.0(3)
C27 C28 H28 120.5
C29 C28 H28 120.5
O8 C29 C30 116.0(3)
O8 C29 C28 122.8(3)
C30 C29 C28 121.1(4)
C29 C30 C25 118.4(4)
C29 C30 H30 120.8
C25 C30 H30 120.8
C4 N1 C8 117.6(3)
C4 N1 Re1 126.8(3)
C8 N1 Re1 115.6(2)
C9 N2 C10 118.9(3)
C9 N2 Re1 116.7(2)
C10 N2 Re1 124.3(2)
C19 N3 C23 117.8(3)
C19 N3 Re2 126.1(3)
C23 N3 Re2 116.1(2)
C24 N4 C25 118.0(3)
C24 N4 Re2 116.3(2)
C25 N4 Re2 125.3(2)
C14 O4 H4O 109.5
C29 O8 H8 109.5
C3 Re1 C2 89.81(16)
C3 Re1 C1 90.33(16)
C2 Re1 C1 90.31(15)
C3 Re1 N2 91.32(13)
C2 Re1 N2 171.48(13)
C1 Re1 N2 98.13(14)
C3 Re1 N1 93.40(14)
C2 Re1 N1 97.23(13)
C1 Re1 N1 171.59(13)
N2 Re1 N1 74.28(11)
C3 Re1 Cl1 177.57(11)
C2 Re1 Cl1 92.45(11)
C1 Re1 Cl1 90.54(12)
N2 Re1 Cl1 86.31(8)
N1 Re1 Cl1 85.44(8)
C18 Re2 C17 89.35(16)
C18 Re2 C16 90.97(15)
C17 Re2 C16 87.83(15)
C18 Re2 N3 92.80(13)
C17 Re2 N3 97.10(13)
C16 Re2 N3 173.82(13)
C18 Re2 N4 94.40(14)
C17 Re2 N4 170.94(14)
C16 Re2 N4 100.33(13)
N3 Re2 N4 74.50(11)
C18 Re2 Cl2 176.97(11)
C17 Re2 Cl2 93.45(11)
C16 Re2 Cl2 90.29(11)
N3 Re2 Cl2 85.72(8)
N4 Re2 Cl2 82.67(8)

loop_
_geom_bond_atom_site_label_1
_geom_bond_atom_site_label_2
_geom_bond_distance
C1 O1 1.145(4)
C1 Re1 1.924(4)
C2 O2 1.152(4)
C2 Re1 1.920(4)
C3 O3 1.133(5)
C3 Re1 1.918(4)
C4 N1 1.334(4)
C4 C5 1.384(5)
C4 H4 0.9500
C5 C6 1.382(6)
C5 H5 0.9500
C6 C7 1.379(5)
C6 H6 0.9500
C7 C8 1.385(5)
C7 H7 0.9500
C8 N1 1.360(5)
C8 C9 1.444(5)
C9 N2 1.285(5)
C9 H9 0.9500
C10 C15 1.385(5)
C10 C11 1.387(5)
C10 N2 1.437(4)
C11 C12 1.385(5)
C11 H11 0.9500
C12 C13 1.386(5)
C12 H12 0.9500
C13 C14 1.382(5)
C13 H13 0.9500
C14 O4 1.363(4)
C14 C15 1.388(5)
C15 H15 0.9500
C16 O5 1.144(4)
C16 Re2 1.924(4)
C17 O6 1.147(4)
C17 Re2 1.918(4)
C18 O7 1.136(5)
C18 Re2 1.914(4)
C19 N3 1.342(4)
C19 C20 1.383(5)
C19 H19 0.9500
C20 C21 1.379(6)
C20 H20 0.9500
C21 C22 1.389(6)
C21 H21 0.9500
C22 C23 1.378(5)
C22 H22 0.9500
C23 N3 1.350(5)
C23 C24 1.462(5)
C24 N4 1.280(5)
C24 H24 0.9500
C25 C30 1.388(5)
C25 C26 1.388(5)
C25 N4 1.438(4)
C26 C27 1.381(5)
C26 H26 0.9500
C27 C28 1.377(5)
C27 H27 0.9500
C28 C29 1.389(5)
C28 H28 0.9500
C29 O8 1.371(5)
C29 C30 1.382(5)
C30 H30 0.9500
Cl1 Re1 2.4986(9)
Cl2 Re2 2.4945(9)
N1 Re1 2.182(3)
N2 Re1 2.177(3)
N3 Re2 2.173(3)
N4 Re2 2.177(3)
O4 H4O 0.8400
O8 H8 0.8400
